data_2225860
loop_
_publ_author_name
'Arshad, Muhammad Nadeem'
'Zia-ur-Rehman, Muhammad'
'Khan, Islam Ullah'

_publ_section_title
;
 Methyl 2-ethyl-4-hydroxy-2<i>H</i>-1,2-benzothiazine-3-carboxylate
 1,1-dioxide
;
_journal_issue 5
_journal_name_full 'Acta Crystallographica Section E'
_journal_page_first o1070
_journal_paper_doi 10.1107/S1600536810012365
_journal_volume 66
_journal_year 2010
_chemical_formula_iupac 'C12 H13 N O5 S'
_chemical_formula_moiety 'C12 H13 N O5 S'
_chemical_formula_sum 'C12 H13 N O5 S'
_chemical_formula_weight 283.29
_chemical_name_common
;
Methyl 2-ethyl-4-hydroxy-2<i>H</i>-1,2-benzothiazine-3-carboxylate 1,1-dioxide
;
_chemical_name_systematic
;
Methyl 2-ethyl-4-hydroxy-2<i>H</i>-1,2-benzothiazine-3-carboxylate 1,1-dioxide
;
_space_group_IT_number 33
_symmetry_cell_setting orthorhombic
_symmetry_space_group_name_Hall 'P 2c -2n'
_symmetry_space_group_name_H-M 'P n a 21'
_atom_sites_solution_hydrogens geom
_atom_sites_solution_primary direct
_atom_sites_solution_secondary difmap
_audit_creation_method SHELXL-97
_cell_angle_alpha 90.00
_cell_angle_beta 90.00
_cell_angle_gamma 90.00
_cell_formula_units_Z 4
_cell_length_a 7.2460(6)
_cell_length_b 20.548(2)
_cell_length_c 8.5710(8)
_cell_measurement_reflns_used 733
_cell_measurement_temperature 296(2)
_cell_measurement_theta_max 17.29
_cell_measurement_theta_min 2.57
_cell_volume 1276.1(2)
_computing_cell_refinement 'SAINT (Bruker, 2007)'
_computing_data_collection 'APEX2 (Bruker, 2007)'
_computing_data_reduction 'SAINT (Bruker, 2007)'
_computing_molecular_graphics 'ORTEP-3 (Farrugia, 1997) and PLATON (Spek, 2009)'
_computing_publication_material
;
X-Seed (Barbur, 2001);
WinGX (Farrugia, 1999) and PLATON (Spek, 2009)
;
_computing_structure_refinement 'SHELXL97 (Sheldrick, 2008)'
_computing_structure_solution 'SHELXS97 (Sheldrick, 2008)'
_diffrn_ambient_temperature 296(2)
_diffrn_measured_fraction_theta_full 1.000
_diffrn_measured_fraction_theta_max 1.000
_diffrn_measurement_device_type 'Bruker KAPPA APEXII CCD'
_diffrn_measurement_method '\f and \w scans'
_diffrn_radiation_monochromator graphite
_diffrn_radiation_source 'fine-focus sealed tube'
_diffrn_radiation_type MoK\a
_diffrn_radiation_wavelength 0.71073
_diffrn_reflns_av_R_equivalents 0.1332
_diffrn_reflns_av_sigmaI/netI 0.1622
_diffrn_reflns_limit_h_max 9
_diffrn_reflns_limit_h_min -9
_diffrn_reflns_limit_k_max 27
_diffrn_reflns_limit_k_min -26
_diffrn_reflns_limit_l_max 11
_diffrn_reflns_limit_l_min -11
_diffrn_reflns_number 14253
_diffrn_reflns_theta_full 28.30
_diffrn_reflns_theta_max 28.30
_diffrn_reflns_theta_min 1.98
_diffrn_standards_number 0
_exptl_absorpt_coefficient_mu 0.270
_exptl_absorpt_correction_T_max 0.974
_exptl_absorpt_correction_T_min 0.938
_exptl_absorpt_correction_type multi-scan
_exptl_absorpt_process_details '(SADABS; Bruker, 2007)'
_exptl_crystal_colour colourless
_exptl_crystal_density_diffrn 1.475
_exptl_crystal_density_method 'not measured'
_exptl_crystal_description 'cut needle'
_exptl_crystal_F_000 592
_exptl_crystal_size_max 0.24
_exptl_crystal_size_mid 0.14
_exptl_crystal_size_min 0.10
_refine_diff_density_max 0.215
_refine_diff_density_min -0.246
_refine_ls_abs_structure_details 'Flack (1983), 1464 Friedel pairs'
_refine_ls_abs_structure_Flack 0.07(12)
_refine_ls_extinction_coef 0.0062(9)
_refine_ls_extinction_expression Fc^*^=kFc[1+0.001xFc^2^\l^3^/sin(2\q)]^-1/4^
_refine_ls_extinction_method SHELXL
_refine_ls_goodness_of_fit_ref 0.950
_refine_ls_hydrogen_treatment constr
_refine_ls_matrix_type full
_refine_ls_number_parameters 176
_refine_ls_number_reflns 3148
_refine_ls_number_restraints 1
_refine_ls_restrained_S_all 0.950
_refine_ls_R_factor_all 0.1952
_refine_ls_R_factor_gt 0.0541
_refine_ls_shift/su_max 0.000
_refine_ls_shift/su_mean 0.000
_refine_ls_structure_factor_coef Fsqd
_refine_ls_weighting_details 'calc w=1/[\s^2^(Fo^2^)+(0.0219P)^2^] where P=(Fo^2^+2Fc^2^)/3'
_refine_ls_weighting_scheme calc
_refine_ls_wR_factor_gt 0.0740
_refine_ls_wR_factor_ref 0.1017
_reflns_number_gt 1270
_reflns_number_total 3148
_reflns_threshold_expression I>2\s(I)
_cod_data_source_file hb5390.cif
_cod_data_source_block I
_cod_depositor_comments
;
The following automatic conversions were performed:
'_symmetry_cell_setting' value 'Orthorhombic' changed to 'orthorhombic'
according to '/home/saulius/struct/CIF-dictionaries/cif_core.dic'
dictionary named 'cif_core.dic' version 2.4.1 from 2010-06-29.

Automatic conversion script
Id: cif_fix_enum 1527 2010-12-29 10:47:43Z saulius 
;
_cod_original_sg_symbol_H-M 'P n a 21 '
_cod_database_code 2225860
_cod_database_fobs_code 2225860

loop_
_symmetry_equiv_pos_as_xyz
'x, y, z'
'-x, -y, z+1/2'
'-x+1/2, y+1/2, z+1/2'
'x+1/2, -y+1/2, z'

loop_
_atom_site_type_symbol
_atom_site_label
_atom_site_fract_x
_atom_site_fract_y
_atom_site_fract_z
_atom_site_U_iso_or_equiv
_atom_site_adp_type
_atom_site_calc_flag
_atom_site_refinement_flags
_atom_site_occupancy
_atom_site_disorder_assembly
_atom_site_disorder_group
S S1 0.19292(16) 0.06952(6) 0.49242(15) 0.0514(4) Uani d . 1 . .
O O1 0.0578(4) 0.10023(16) 0.3936(4) 0.0648(10) Uani d . 1 . .
O O2 0.1809(4) 0.00107(13) 0.5198(4) 0.0716(10) Uani d . 1 . .
O O3 0.3931(4) 0.26033(12) 0.5272(4) 0.0532(8) Uani d . 1 . .
H H3 0.4444 0.2709 0.4458 0.080 Uiso calc R 1 . .
O O4 0.5638(4) 0.23848(15) 0.2618(4) 0.0563(10) Uani d . 1 . .
O O5 0.5818(4) 0.13380(14) 0.1843(4) 0.0550(9) Uani d . 1 . .
N N1 0.3974(4) 0.08716(17) 0.4241(4) 0.0413(9) Uani d . 1 . .
C C1 0.1976(6) 0.1103(2) 0.6695(5) 0.0422(11) Uani d . 1 . .
C C2 0.1285(6) 0.0824(2) 0.8054(6) 0.0536(14) Uani d . 1 . .
H H2 0.0732 0.0416 0.8027 0.064 Uiso calc R 1 . .
C C3 0.1429(6) 0.1160(3) 0.9446(6) 0.0560(15) Uani d . 1 . .
H H3A 0.1030 0.0970 1.0370 0.067 Uiso calc R 1 . .
C C4 0.2163(6) 0.1776(2) 0.9459(5) 0.0589(15) Uani d . 1 . .
H H4 0.2201 0.2009 1.0389 0.071 Uiso calc R 1 . .
C C5 0.2849(6) 0.2056(2) 0.8105(6) 0.0560(14) Uani d . 1 . .
H H5 0.3341 0.2474 0.8139 0.067 Uiso calc R 1 . .
C C6 0.2811(6) 0.1722(2) 0.6708(6) 0.0396(11) Uani d . 1 . .
C C7 0.3701(5) 0.1955(2) 0.5296(6) 0.0406(11) Uani d . 1 . .
C C8 0.4294(6) 0.1557(2) 0.4160(5) 0.0372(11) Uani d . 1 . .
C C9 0.5296(6) 0.1805(3) 0.2822(5) 0.0471(12) Uani d . 1 . .
C C10 0.6951(6) 0.1538(2) 0.0543(5) 0.0707(16) Uani d . 1 . .
H H10A 0.6288 0.1848 -0.0079 0.106 Uiso calc R 1 . .
H H10B 0.7252 0.1165 -0.0083 0.106 Uiso calc R 1 . .
H H10C 0.8066 0.1733 0.0926 0.106 Uiso calc R 1 . .
C C11 0.5572(6) 0.0441(2) 0.4634(5) 0.0548(15) Uani d . 1 . .
H H11A 0.6478 0.0475 0.3805 0.066 Uiso calc R 1 . .
H H11B 0.5143 -0.0006 0.4657 0.066 Uiso calc R 1 . .
C C12 0.6504(6) 0.0588(3) 0.6154(7) 0.0840(19) Uani d . 1 . .
H H12A 0.6928 0.1031 0.6152 0.126 Uiso calc R 1 . .
H H12B 0.7537 0.0301 0.6290 0.126 Uiso calc R 1 . .
H H12C 0.5646 0.0527 0.6994 0.126 Uiso calc R 1 . .

loop_
_atom_site_aniso_label
_atom_site_aniso_U_11
_atom_site_aniso_U_22
_atom_site_aniso_U_33
_atom_site_aniso_U_12
_atom_site_aniso_U_13
_atom_site_aniso_U_23
S1 0.0554(7) 0.0474(7) 0.0516(7) -0.0144(7) 0.0019(9) -0.0055(8)
O1 0.051(2) 0.083(3) 0.060(2) -0.0095(18) -0.010(2) -0.003(2)
O2 0.097(2) 0.0399(19) 0.078(3) -0.0283(16) 0.014(2) -0.010(2)
O3 0.065(2) 0.033(2) 0.061(3) -0.0045(14) 0.0097(19) 0.0007(19)
O4 0.067(2) 0.042(2) 0.059(2) -0.0064(17) 0.0121(19) 0.0070(18)
O5 0.068(2) 0.048(2) 0.050(2) 0.0000(17) 0.0208(19) -0.0001(19)
N1 0.044(2) 0.037(2) 0.043(2) -0.0036(17) 0.0052(18) -0.0020(18)
C1 0.038(3) 0.048(3) 0.040(3) 0.000(2) 0.000(2) -0.006(3)
C2 0.038(3) 0.056(4) 0.066(4) -0.003(2) 0.009(3) 0.005(3)
C3 0.056(3) 0.062(4) 0.050(4) 0.010(3) 0.012(3) 0.008(3)
C4 0.062(3) 0.075(4) 0.039(4) 0.017(3) 0.006(3) -0.010(3)
C5 0.061(3) 0.051(3) 0.056(4) 0.002(3) 0.003(3) -0.011(3)
C6 0.039(3) 0.035(3) 0.045(3) 0.002(2) -0.001(3) 0.000(3)
C7 0.044(3) 0.033(3) 0.045(3) -0.005(2) -0.003(2) -0.001(3)
C8 0.040(3) 0.027(3) 0.045(3) -0.004(2) -0.005(2) 0.002(2)
C9 0.043(3) 0.058(3) 0.040(3) -0.003(3) -0.006(3) -0.001(3)
C10 0.086(4) 0.065(4) 0.061(4) -0.004(3) 0.036(3) 0.002(3)
C11 0.057(3) 0.037(3) 0.070(4) 0.010(2) 0.005(3) 0.010(3)
C12 0.069(4) 0.102(5) 0.081(5) 0.019(3) -0.013(3) 0.015(4)

loop_
_atom_type_symbol
_atom_type_description
_atom_type_scat_dispersion_real
_atom_type_scat_dispersion_imag
_atom_type_scat_source
C C 0.0033 0.0016 'International Tables Vol C Tables 4.2.6.8 and 6.1.1.4'
H H 0.0000 0.0000 'International Tables Vol C Tables 4.2.6.8 and 6.1.1.4'
N N 0.0061 0.0033 'International Tables Vol C Tables 4.2.6.8 and 6.1.1.4'
O O 0.0106 0.0060 'International Tables Vol C Tables 4.2.6.8 and 6.1.1.4'
S S 0.1246 0.1234 'International Tables Vol C Tables 4.2.6.8 and 6.1.1.4'

loop_
_geom_angle_atom_site_label_1
_geom_angle_atom_site_label_2
_geom_angle_atom_site_label_3
_geom_angle_site_symmetry_1
_geom_angle_site_symmetry_3
_geom_angle
_geom_angle_publ_flag
O2 S1 O1 . . 119.1(2) ?
O2 S1 N1 . . 109.44(18) ?
O1 S1 N1 . . 107.97(19) ?
O2 S1 C1 . . 109.4(2) ?
O1 S1 C1 . . 108.4(2) ?
N1 S1 C1 . . 100.9(2) ?
C7 O3 H3 . . 109.5 ?
C9 O5 C10 . . 116.3(3) ?
C8 N1 C11 . . 117.9(3) ?
C8 N1 S1 . . 112.5(3) ?
C11 N1 S1 . . 119.4(3) ?
C2 C1 C6 . . 121.3(4) ?
C2 C1 S1 . . 121.8(4) ?
C6 C1 S1 . . 116.9(4) ?
C3 C2 C1 . . 119.3(4) ?
C3 C2 H2 . . 120.4 ?
C1 C2 H2 . . 120.4 ?
C4 C3 C2 . . 119.8(5) ?
C4 C3 H3A . . 120.1 ?
C2 C3 H3A . . 120.1 ?
C3 C4 C5 . . 120.9(4) ?
C3 C4 H4 . . 119.5 ?
C5 C4 H4 . . 119.5 ?
C6 C5 C4 . . 120.8(4) ?
C6 C5 H5 . . 119.6 ?
C4 C5 H5 . . 119.6 ?
C5 C6 C1 . . 117.7(4) ?
C5 C6 C7 . . 123.3(4) ?
C1 C6 C7 . . 118.8(4) ?
C8 C7 O3 . . 123.6(4) ?
C8 C7 C6 . . 123.0(4) ?
O3 C7 C6 . . 113.3(4) ?
C7 C8 N1 . . 120.9(4) ?
C7 C8 C9 . . 121.3(4) ?
N1 C8 C9 . . 117.9(4) ?
O4 C9 O5 . . 123.6(4) ?
O4 C9 C8 . . 123.7(4) ?
O5 C9 C8 . . 112.7(4) ?
O5 C10 H10A . . 109.5 ?
O5 C10 H10B . . 109.5 ?
H10A C10 H10B . . 109.5 ?
O5 C10 H10C . . 109.5 ?
H10A C10 H10C . . 109.5 ?
H10B C10 H10C . . 109.5 ?
N1 C11 C12 . . 115.2(4) ?
N1 C11 H11A . . 108.5 ?
C12 C11 H11A . . 108.5 ?
N1 C11 H11B . . 108.5 ?
C12 C11 H11B . . 108.5 ?
H11A C11 H11B . . 107.5 ?
C11 C12 H12A . . 109.5 ?
C11 C12 H12B . . 109.5 ?
H12A C12 H12B . . 109.5 ?
C11 C12 H12C . . 109.5 ?
H12A C12 H12C . . 109.5 ?
H12B C12 H12C . . 109.5 ?

loop_
_geom_bond_atom_site_label_1
_geom_bond_atom_site_label_2
_geom_bond_site_symmetry_2
_geom_bond_distance
_geom_bond_publ_flag
S1 O2 . 1.429(3) ?
S1 O1 . 1.441(3) ?
S1 N1 . 1.634(3) ?
S1 C1 . 1.734(5) ?
O3 C7 . 1.343(4) ?
O3 H3 . 0.8200 ?
O4 C9 . 1.229(5) ?
O5 C9 . 1.330(5) ?
O5 C10 . 1.444(5) ?
N1 C8 . 1.428(5) ?
N1 C11 . 1.495(5) ?
C1 C2 . 1.392(6) ?
C1 C6 . 1.408(5) ?
C2 C3 . 1.383(6) ?
C2 H2 . 0.9300 ?
C3 C4 . 1.372(6) ?
C3 H3A . 0.9300 ?
C4 C5 . 1.388(6) ?
C4 H4 . 0.9300 ?
C5 C6 . 1.381(6) ?
C5 H5 . 0.9300 ?
C6 C7 . 1.452(6) ?
C7 C8 . 1.343(5) ?
C8 C9 . 1.450(6) ?
C10 H10A . 0.9600 ?
C10 H10B . 0.9600 ?
C10 H10C . 0.9600 ?
C11 C12 . 1.499(6) ?
C11 H11A . 0.9700 ?
C11 H11B . 0.9700 ?
C12 H12A . 0.9600 ?
C12 H12B . 0.9600 ?
C12 H12C . 0.9600 ?

loop_
_geom_hbond_atom_site_label_D
_geom_hbond_atom_site_label_H
_geom_hbond_atom_site_label_A
_geom_hbond_site_symmetry_A
_geom_hbond_distance_DH
_geom_hbond_distance_HA
_geom_hbond_distance_DA
_geom_hbond_angle_DHA
O3 H3 O4 . 0.82 1.92 2.628(5) 144
C4 H4 O4 4_456 0.93 2.55 3.395(5) 152
C10 H10B O2 2_654 0.96 2.52 3.320(5) 141

loop_
_geom_torsion_atom_site_label_1
_geom_torsion_atom_site_label_2
_geom_torsion_atom_site_label_3
_geom_torsion_atom_site_label_4
_geom_torsion_site_symmetry_1
_geom_torsion_site_symmetry_2
_geom_torsion_site_symmetry_3
_geom_torsion_site_symmetry_4
_geom_torsion
_geom_torsion_publ_flag
O2 S1 N1 C8 . . . . -171.2(3) ?
O1 S1 N1 C8 . . . . 57.8(3) ?
C1 S1 N1 C8 . . . . -55.9(3) ?
O2 S1 N1 C11 . . . . -26.6(4) ?
O1 S1 N1 C11 . . . . -157.6(3) ?
C1 S1 N1 C11 . . . . 88.7(3) ?
O2 S1 C1 C2 . . . . -22.5(4) ?
O1 S1 C1 C2 . . . . 108.9(4) ?
N1 S1 C1 C2 . . . . -137.8(4) ?
O2 S1 C1 C6 . . . . 155.2(3) ?
O1 S1 C1 C6 . . . . -73.4(4) ?
N1 S1 C1 C6 . . . . 39.9(4) ?
C6 C1 C2 C3 . . . . -0.3(7) ?
S1 C1 C2 C3 . . . . 177.3(3) ?
C1 C2 C3 C4 . . . . 3.3(7) ?
C2 C3 C4 C5 . . . . -3.2(7) ?
C3 C4 C5 C6 . . . . 0.0(7) ?
C4 C5 C6 C1 . . . . 2.9(6) ?
C4 C5 C6 C7 . . . . -172.4(4) ?
C2 C1 C6 C5 . . . . -2.8(6) ?
S1 C1 C6 C5 . . . . 179.5(3) ?
C2 C1 C6 C7 . . . . 172.8(4) ?
S1 C1 C6 C7 . . . . -4.9(5) ?
C5 C6 C7 C8 . . . . 153.4(4) ?
C1 C6 C7 C8 . . . . -21.9(6) ?
C5 C6 C7 O3 . . . . -24.2(6) ?
C1 C6 C7 O3 . . . . 160.5(4) ?
O3 C7 C8 N1 . . . . -178.8(4) ?
C6 C7 C8 N1 . . . . 3.8(6) ?
O3 C7 C8 C9 . . . . 2.0(6) ?
C6 C7 C8 C9 . . . . -175.4(4) ?
C11 N1 C8 C7 . . . . -105.7(4) ?
S1 N1 C8 C7 . . . . 39.5(5) ?
C11 N1 C8 C9 . . . . 73.6(5) ?
S1 N1 C8 C9 . . . . -141.2(3) ?
C10 O5 C9 O4 . . . . 4.3(7) ?
C10 O5 C9 C8 . . . . -175.3(4) ?
C7 C8 C9 O4 . . . . -1.5(7) ?
N1 C8 C9 O4 . . . . 179.3(4) ?
C7 C8 C9 O5 . . . . 178.1(4) ?
N1 C8 C9 O5 . . . . -1.1(5) ?
C8 N1 C11 C12 . . . . 57.6(5) ?
S1 N1 C11 C12 . . . . -85.1(4) ?

loop_
_cod_related_entry_id
_cod_related_entry_database
_cod_related_entry_code
1 ChemSpider 14969685
